data_2241168
loop_
_publ_author_name
'Fukuda, Keito'
'Sugaya, Tomoaki'
'Ishihara, Koji'

_publ_section_title
;
 Crystal structure of
 [5-bromo-2-(pyridin-2-yl-<i>{\k</i>N})phenyl-<i>{\k</i>C}^1^](pentane-2,4-dionato-<i>{\k</i>}^2^<i>O</i>,<i>O</i>')platinum(II)
;
_journal_coeditor_code WM5214
_journal_issue 10
_journal_name_full 'Acta Crystallographica Section E'
_journal_page_first 1259
_journal_page_last 1261
_journal_paper_doi 10.1107/S2056989015017478
_journal_volume 71
_journal_year 2015
_chemical_formula_iupac '[Pt (C11 H7 Br N) (C5 H7 O2)]'
_chemical_formula_moiety 'C16 H14 Br N O2 Pt'
_chemical_formula_sum 'C16 H14 Br N O2 Pt'
_chemical_formula_weight 527.28
_chemical_name_systematic
'[5-Bromo-2-(pyridin-2-yl-<i>\kN</i>)phenyl-\k<i>C</i>^1^](pentane-2,4-dionato-\k^2^<i>O</i>,<i>O</i>')platinum(II)'
_space_group_crystal_system monoclinic
_space_group_IT_number 15
_space_group_name_Hall '-C 2yc'
_space_group_name_H-M_alt 'C 1 2/c 1'
_symmetry_space_group_name_Hall '-C 2yc'
_symmetry_space_group_name_H-M 'C 1 2/c 1'
_atom_sites_solution_hydrogens geom
_audit_creation_method SHELXL-2014
_cell_angle_alpha 90
_cell_angle_beta 91.3970(10)
_cell_angle_gamma 90
_cell_formula_units_Z 16
_cell_length_a 17.557(2)
_cell_length_b 17.876(2)
_cell_length_c 19.832(2)
_cell_measurement_reflns_used 9927
_cell_measurement_temperature 200(2)
_cell_measurement_theta_max 27.27
_cell_measurement_theta_min 2.28
_cell_volume 6222.4(12)
_computing_cell_refinement
;
SAINT (Bruker, 2014)
;
_computing_data_collection
;
APEX2 (Bruker, 2014)
;
_computing_data_reduction
;
SAINT (Bruker, 2014)
;
_computing_molecular_graphics
;
ORTEP-3 for Windows (Farrugia, 2012) and MERCURY (Macrae <i>et al.</i>,
2008)
;
_computing_publication_material
;
SHELXL2014 (Sheldrick, 2015)
;
_computing_structure_refinement
;
SHELXL2014 (Sheldrick, 2015)
;
_computing_structure_solution
;
SHELXS97 (Sheldrick, 2008)
;
_diffrn_ambient_temperature 200(2)
_diffrn_detector_area_resol_mean 8.333
_diffrn_measured_fraction_theta_full 1.000
_diffrn_measured_fraction_theta_max 0.995
_diffrn_measurement_device_type 'Bruker APEXII CCD area detector'
_diffrn_measurement_method 'phi and omega scans'
_diffrn_radiation_monochromator 'Bruker Helios multilayer confocal mirror'
_diffrn_radiation_source 'Bruker TXS fine-focus rotating anode'
_diffrn_radiation_type MoK\a
_diffrn_radiation_wavelength 0.71073
_diffrn_reflns_av_R_equivalents 0.0379
_diffrn_reflns_limit_h_max 22
_diffrn_reflns_limit_h_min -22
_diffrn_reflns_limit_k_max 23
_diffrn_reflns_limit_k_min -23
_diffrn_reflns_limit_l_max 25
_diffrn_reflns_limit_l_min -25
_diffrn_reflns_number 35025
_diffrn_reflns_theta_full 25.242
_diffrn_reflns_theta_max 27.481
_diffrn_reflns_theta_min 1.626
_exptl_absorpt_coefficient_mu 11.591
_exptl_absorpt_correction_T_max 0.80
_exptl_absorpt_correction_T_min 0.48
_exptl_absorpt_correction_type multi-scan
_exptl_absorpt_process_details
;
(<i>SADABS</i>; Bruker, 2014)
;
_exptl_crystal_colour yellow
_exptl_crystal_density_diffrn 2.251
_exptl_crystal_description lath
_exptl_crystal_F_000 3936
_exptl_crystal_size_max 0.180
_exptl_crystal_size_mid 0.060
_exptl_crystal_size_min 0.020
_refine_diff_density_max 3.662
_refine_diff_density_min -1.195
_refine_ls_extinction_method none
_refine_ls_goodness_of_fit_ref 1.009
_refine_ls_hydrogen_treatment constr
_refine_ls_matrix_type full
_refine_ls_number_parameters 383
_refine_ls_number_reflns 7103
_refine_ls_number_restraints 0
_refine_ls_restrained_S_all 1.009
_refine_ls_R_factor_all 0.0360
_refine_ls_R_factor_gt 0.0273
_refine_ls_shift/su_max 0.001
_refine_ls_shift/su_mean 0.000
_refine_ls_structure_factor_coef Fsqd
_refine_ls_weighting_details 'w=1/[\s^2^(Fo^2^)+(0.0368P)^2^+16.0306P] where P=(Fo^2^+2Fc^2^)/3'
_refine_ls_weighting_scheme calc
_refine_ls_wR_factor_gt 0.0658
_refine_ls_wR_factor_ref 0.0697
_reflns_number_gt 6001
_reflns_number_total 7103
_reflns_threshold_expression 'I > 2\s(I)'
_cod_data_source_file wm5214sup1.cif
_cod_data_source_block I
_cod_original_cell_volume 6222.4(13)
_cod_database_code 2241168
_shelx_space_group_comment
;
The symmetry employed for this shelxl refinement is uniquely defined
by the following loop, which should always be used as a source of
symmetry information in preference to the above space-group names.
They are only intended as comments.
;
_shelx_estimated_absorpt_t_min 0.229
_shelx_estimated_absorpt_t_max 0.801
_shelxl_version_number 2.014

loop_
_space_group_symop_operation_xyz
'x, y, z'
'-x, y, -z+1/2'
'x+1/2, y+1/2, z'
'-x+1/2, y+1/2, -z+1/2'
'-x, -y, -z'
'x, -y, z-1/2'
'-x+1/2, -y+1/2, -z'
'x+1/2, -y+1/2, z-1/2'

loop_
_atom_site_type_symbol
_atom_site_label
_atom_site_fract_x
_atom_site_fract_y
_atom_site_fract_z
_atom_site_U_iso_or_equiv
_atom_site_adp_type
_atom_site_calc_flag
_atom_site_occupancy
Br Br1 0.63794(4) 0.11449(4) 0.24876(3) 0.06869(19) Uani d 1
Br Br2 0.13287(5) 0.08166(4) 0.25166(3) 0.06997(19) Uani d 1
C C1 0.6968(3) 0.1984(3) 0.6440(3) 0.0478(12) Uani d 1
H H1 0.7459 0.1928 0.6646 0.057 Uiso calc 1
C C2 0.6367(4) 0.2211(3) 0.6835(3) 0.0614(16) Uani d 1
H H2 0.6441 0.2304 0.7304 0.074 Uiso calc 1
C C3 0.5655(4) 0.2296(3) 0.6522(3) 0.0626(17) Uani d 1
H H3 0.5231 0.2449 0.6777 0.075 Uiso calc 1
C C4 0.5565(3) 0.2159(3) 0.5846(3) 0.0484(13) Uani d 1
H H4 0.5080 0.2221 0.5632 0.058 Uiso calc 1
C C5 0.6187(3) 0.1929(2) 0.5470(3) 0.0368(10) Uani d 1
C C6 0.6190(3) 0.1739(2) 0.4758(3) 0.0355(10) Uani d 1
C C7 0.5543(3) 0.1762(3) 0.4328(3) 0.0467(12) Uani d 1
H H7 0.5065 0.1904 0.4502 0.056 Uiso calc 1
C C8 0.5596(3) 0.1583(3) 0.3660(3) 0.0493(14) Uani d 1
H H8 0.5160 0.1593 0.3367 0.059 Uiso calc 1
C C9 0.6299(3) 0.1388(3) 0.3424(3) 0.0455(12) Uani d 1
C C10 0.6949(3) 0.1351(3) 0.3833(2) 0.0392(11) Uani d 1
H H10 0.7421 0.1207 0.3649 0.047 Uiso calc 1
C C11 0.6905(3) 0.1526(2) 0.4509(2) 0.0342(10) Uani d 1
C C12 0.9693(4) 0.1381(4) 0.6572(3) 0.0652(17) Uani d 1
H H12A 0.9552 0.1822 0.6835 0.098 Uiso calc 1
H H12B 1.0234 0.1410 0.6463 0.098 Uiso calc 1
H H12C 0.9602 0.0928 0.6837 0.098 Uiso calc 1
C C13 0.9223(3) 0.1355(3) 0.5936(3) 0.0445(12) Uani d 1
C C14 0.9569(3) 0.1148(3) 0.5327(3) 0.0475(13) Uani d 1
H H14 1.0104 0.1067 0.5349 0.057 Uiso calc 1
C C15 0.9213(3) 0.1051(3) 0.4705(3) 0.0395(11) Uani d 1
C C16 0.9671(3) 0.0762(3) 0.4126(3) 0.0514(14) Uani d 1
H H16A 0.9435 0.0305 0.3947 0.077 Uiso calc 1
H H16B 1.0192 0.0653 0.4286 0.077 Uiso calc 1
H H16C 0.9684 0.1142 0.3770 0.077 Uiso calc 1
C C17 0.1737(3) 0.2277(3) 0.6336(3) 0.0477(13) Uani d 1
H H17 0.1651 0.2790 0.6435 0.057 Uiso calc 1
C C18 0.1893(3) 0.1793(4) 0.6855(3) 0.0591(15) Uani d 1
H H18 0.1913 0.1967 0.7308 0.071 Uiso calc 1
C C19 0.2023(3) 0.1049(4) 0.6714(3) 0.0629(17) Uani d 1
H H19 0.2133 0.0706 0.7069 0.075 Uiso calc 1
C C20 0.1990(3) 0.0805(3) 0.6053(3) 0.0511(13) Uani d 1
H H20 0.2077 0.0293 0.5951 0.061 Uiso calc 1
C C21 0.1831(3) 0.1312(3) 0.5538(3) 0.0411(11) Uani d 1
C C22 0.1765(2) 0.1157(3) 0.4814(3) 0.0377(11) Uani d 1
C C23 0.1874(3) 0.0452(3) 0.4521(3) 0.0452(12) Uani d 1
H H23 0.2023 0.0040 0.4796 0.054 Uiso calc 1
C C24 0.1767(3) 0.0357(3) 0.3844(3) 0.0482(13) Uani d 1
H H24 0.1836 -0.0121 0.3645 0.058 Uiso calc 1
C C25 0.1556(3) 0.0967(3) 0.3451(3) 0.0444(12) Uani d 1
C C26 0.1472(3) 0.1677(3) 0.3722(3) 0.0410(11) Uani d 1
H H26 0.1346 0.2089 0.3438 0.049 Uiso calc 1
C C27 0.1574(3) 0.1782(3) 0.4412(3) 0.0360(10) Uani d 1
C C28 0.1093(4) 0.4917(3) 0.5815(3) 0.0568(15) Uani d 1
H H28A 0.0791 0.4731 0.6189 0.085 Uiso calc 1
H H28B 0.0838 0.5352 0.5611 0.085 Uiso calc 1
H H28C 0.1600 0.5062 0.5985 0.085 Uiso calc 1
C C29 0.1167(3) 0.4308(3) 0.5292(3) 0.0435(12) Uani d 1
C C30 0.1027(3) 0.4486(3) 0.4614(3) 0.0490(13) Uani d 1
H H30 0.0888 0.4990 0.4520 0.059 Uiso calc 1
C C31 0.1067(3) 0.4011(3) 0.4063(3) 0.0433(12) Uani d 1
C C32 0.0874(4) 0.4303(3) 0.3369(3) 0.0617(16) Uani d 1
H H32A 0.1263 0.4141 0.3055 0.093 Uiso calc 1
H H32B 0.0855 0.4851 0.3379 0.093 Uiso calc 1
H H32C 0.0376 0.4108 0.3219 0.093 Uiso calc 1
N N1 0.6882(2) 0.1843(2) 0.5787(2) 0.0349(8) Uani d 1
N N2 0.1701(2) 0.2051(2) 0.5697(2) 0.0368(9) Uani d 1
O O1 0.85200(19) 0.15218(18) 0.59970(18) 0.0418(8) Uani d 1
O O2 0.85083(18) 0.11665(19) 0.45482(17) 0.0402(8) Uani d 1
O O3 0.13515(19) 0.36673(18) 0.55181(18) 0.0410(8) Uani d 1
O O4 0.1237(2) 0.33092(18) 0.40711(17) 0.0400(8) Uani d 1
Pt Pt1 0.77288(2) 0.15171(2) 0.52011(2) 0.03211(6) Uani d 1
Pt Pt2 0.14668(2) 0.27243(2) 0.49142(2) 0.03308(6) Uani d 1

loop_
_atom_site_aniso_label
_atom_site_aniso_U_11
_atom_site_aniso_U_22
_atom_site_aniso_U_33
_atom_site_aniso_U_12
_atom_site_aniso_U_13
_atom_site_aniso_U_23
Br1 0.0827(5) 0.0827(5) 0.0401(3) -0.0135(4) -0.0115(3) 0.0119(3)
Br2 0.0957(5) 0.0599(4) 0.0547(4) -0.0007(3) 0.0093(3) -0.0143(3)
C1 0.052(3) 0.043(3) 0.047(3) 0.001(2) 0.000(2) -0.003(2)
C2 0.071(4) 0.056(4) 0.057(4) 0.003(3) 0.008(3) -0.005(3)
C3 0.064(4) 0.052(4) 0.073(4) 0.006(3) 0.027(3) -0.001(3)
C4 0.036(3) 0.039(3) 0.070(4) 0.006(2) 0.009(3) 0.006(3)
C5 0.032(2) 0.023(2) 0.056(3) -0.0007(18) 0.001(2) 0.009(2)
C6 0.027(2) 0.026(2) 0.053(3) -0.0041(18) -0.004(2) 0.009(2)
C7 0.031(3) 0.049(3) 0.060(3) 0.000(2) -0.004(2) 0.008(3)
C8 0.038(3) 0.045(3) 0.063(4) -0.007(2) -0.019(3) 0.017(3)
C9 0.050(3) 0.046(3) 0.040(3) -0.008(2) -0.007(2) 0.009(2)
C10 0.037(3) 0.035(2) 0.046(3) -0.004(2) -0.001(2) 0.009(2)
C11 0.033(2) 0.024(2) 0.045(3) -0.0028(18) -0.002(2) 0.0079(19)
C12 0.048(4) 0.079(5) 0.068(4) -0.001(3) -0.020(3) 0.008(3)
C13 0.036(3) 0.043(3) 0.054(3) -0.008(2) -0.011(2) 0.014(2)
C14 0.028(2) 0.046(3) 0.068(4) 0.003(2) -0.006(2) 0.013(3)
C15 0.027(2) 0.040(3) 0.051(3) 0.001(2) 0.001(2) 0.013(2)
C16 0.035(3) 0.052(3) 0.067(4) 0.004(2) 0.006(2) 0.014(3)
C17 0.041(3) 0.051(3) 0.051(3) -0.001(2) 0.000(2) 0.002(2)
C18 0.057(4) 0.071(4) 0.049(3) -0.007(3) -0.009(3) 0.013(3)
C19 0.053(4) 0.074(4) 0.061(4) -0.006(3) -0.011(3) 0.025(3)
C20 0.043(3) 0.045(3) 0.065(4) -0.001(2) -0.006(3) 0.016(3)
C21 0.027(2) 0.036(3) 0.060(3) -0.0026(19) 0.000(2) 0.010(2)
C22 0.022(2) 0.028(2) 0.064(3) -0.0004(17) 0.005(2) 0.009(2)
C23 0.035(3) 0.031(3) 0.070(4) 0.002(2) 0.007(2) 0.005(2)
C24 0.046(3) 0.029(3) 0.069(4) 0.000(2) 0.010(3) -0.005(2)
C25 0.042(3) 0.039(3) 0.053(3) -0.003(2) 0.014(2) -0.006(2)
C26 0.037(3) 0.032(2) 0.054(3) -0.001(2) 0.008(2) 0.003(2)
C27 0.028(2) 0.028(2) 0.052(3) -0.0004(18) 0.005(2) 0.005(2)
C28 0.062(4) 0.042(3) 0.067(4) 0.003(3) 0.004(3) -0.010(3)
C29 0.033(3) 0.031(2) 0.067(3) -0.004(2) 0.008(2) 0.001(2)
C30 0.049(3) 0.032(3) 0.066(4) 0.003(2) 0.007(3) 0.006(2)
C31 0.045(3) 0.027(2) 0.058(3) -0.002(2) 0.008(2) 0.009(2)
C32 0.085(5) 0.037(3) 0.063(4) 0.007(3) 0.004(3) 0.011(3)
N1 0.033(2) 0.0284(19) 0.043(2) 0.0001(16) 0.0005(17) 0.0037(16)
N2 0.0235(19) 0.037(2) 0.050(2) -0.0018(16) 0.0014(16) 0.0063(18)
O1 0.0344(19) 0.043(2) 0.048(2) -0.0013(14) -0.0061(15) 0.0071(15)
O2 0.0295(17) 0.0403(19) 0.051(2) 0.0019(14) 0.0007(14) 0.0059(15)
O3 0.0366(18) 0.0320(17) 0.055(2) -0.0009(14) 0.0031(15) -0.0027(15)
O4 0.045(2) 0.0295(17) 0.0461(19) 0.0016(14) 0.0055(15) 0.0068(14)
Pt1 0.02610(9) 0.02845(10) 0.04157(11) -0.00042(6) -0.00348(7) 0.00636(7)
Pt2 0.02732(10) 0.02679(9) 0.04527(11) -0.00091(6) 0.00418(7) 0.00340(7)

loop_
_atom_type_symbol
_atom_type_description
_atom_type_scat_dispersion_real
_atom_type_scat_dispersion_imag
_atom_type_scat_source
C C 0.0033 0.0016 'International Tables Vol C Tables 4.2.6.8 and 6.1.1.4'
H H 0.0000 0.0000 'International Tables Vol C Tables 4.2.6.8 and 6.1.1.4'
N N 0.0061 0.0033 'International Tables Vol C Tables 4.2.6.8 and 6.1.1.4'
O O 0.0106 0.0060 'International Tables Vol C Tables 4.2.6.8 and 6.1.1.4'
Br Br -0.2901 2.4595 'International Tables Vol C Tables 4.2.6.8 and 6.1.1.4'
Pt Pt -1.7033 8.3905 'International Tables Vol C Tables 4.2.6.8 and 6.1.1.4'

loop_
_geom_angle_atom_site_label_1
_geom_angle_atom_site_label_2
_geom_angle_atom_site_label_3
_geom_angle
N1 C1 C2 122.5(5)
N1 C1 H1 118.8
C2 C1 H1 118.8
C1 C2 C3 117.8(6)
C1 C2 H2 121.1
C3 C2 H2 121.1
C4 C3 C2 119.9(6)
C4 C3 H3 120.0
C2 C3 H3 120.0
C3 C4 C5 120.2(5)
C3 C4 H4 119.9
C5 C4 H4 119.9
N1 C5 C4 119.1(5)
N1 C5 C6 113.4(4)
C4 C5 C6 127.5(5)
C7 C6 C11 120.6(5)
C7 C6 C5 124.2(5)
C11 C6 C5 115.2(4)
C8 C7 C6 120.5(5)
C8 C7 H7 119.8
C6 C7 H7 119.8
C7 C8 C9 118.2(5)
C7 C8 H8 120.9
C9 C8 H8 120.9
C8 C9 C10 123.1(5)
C8 C9 Br1 118.4(4)
C10 C9 Br1 118.5(4)
C11 C10 C9 119.6(5)
C11 C10 H10 120.2
C9 C10 H10 120.2
C10 C11 C6 118.1(4)
C10 C11 Pt1 128.2(4)
C6 C11 Pt1 113.7(4)
C13 C12 H12A 109.5
C13 C12 H12B 109.5
H12A C12 H12B 109.5
C13 C12 H12C 109.5
H12A C12 H12C 109.5
H12B C12 H12C 109.5
O1 C13 C14 125.3(5)
O1 C13 C12 115.3(5)
C14 C13 C12 119.4(5)
C15 C14 C13 126.9(5)
C15 C14 H14 116.5
C13 C14 H14 116.5
O2 C15 C14 127.5(5)
O2 C15 C16 113.6(5)
C14 C15 C16 119.0(4)
C15 C16 H16A 109.5
C15 C16 H16B 109.5
H16A C16 H16B 109.5
C15 C16 H16C 109.5
H16A C16 H16C 109.5
H16B C16 H16C 109.5
N2 C17 C18 121.9(6)
N2 C17 H17 119.1
C18 C17 H17 119.1
C17 C18 C19 119.3(6)
C17 C18 H18 120.3
C19 C18 H18 120.3
C18 C19 C20 119.6(5)
C18 C19 H19 120.2
C20 C19 H19 120.2
C19 C20 C21 119.7(6)
C19 C20 H20 120.1
C21 C20 H20 120.1
N2 C21 C20 119.2(5)
N2 C21 C22 113.4(4)
C20 C21 C22 127.4(5)
C23 C22 C27 120.8(5)
C23 C22 C21 124.6(4)
C27 C22 C21 114.6(4)
C24 C23 C22 120.3(5)
C24 C23 H23 119.9
C22 C23 H23 119.9
C23 C24 C25 119.0(5)
C23 C24 H24 120.5
C25 C24 H24 120.5
C24 C25 C26 122.0(5)
C24 C25 Br2 118.9(4)
C26 C25 Br2 119.0(4)
C27 C26 C25 119.5(5)
C27 C26 H26 120.2
C25 C26 H26 120.2
C26 C27 C22 118.3(5)
C26 C27 Pt2 127.0(4)
C22 C27 Pt2 114.7(4)
C29 C28 H28A 109.5
C29 C28 H28B 109.5
H28A C28 H28B 109.5
C29 C28 H28C 109.5
H28A C28 H28C 109.5
H28B C28 H28C 109.5
O3 C29 C30 125.6(5)
O3 C29 C28 115.7(5)
C30 C29 C28 118.7(5)
C31 C30 C29 127.4(5)
C31 C30 H30 116.3
C29 C30 H30 116.3
O4 C31 C30 127.0(5)
O4 C31 C32 113.3(5)
C30 C31 C32 119.7(5)
C31 C32 H32A 109.5
C31 C32 H32B 109.5
H32A C32 H32B 109.5
C31 C32 H32C 109.5
H32A C32 H32C 109.5
H32B C32 H32C 109.5
C1 N1 C5 120.5(4)
C1 N1 Pt1 123.8(3)
C5 N1 Pt1 115.7(3)
C17 N2 C21 120.4(4)
C17 N2 Pt2 124.1(4)
C21 N2 Pt2 115.6(3)
C13 O1 Pt1 123.8(3)
C15 O2 Pt1 124.2(3)
C29 O3 Pt2 123.8(4)
C31 O4 Pt2 124.0(3)
C11 Pt1 N1 81.89(18)
C11 Pt1 O2 93.04(17)
N1 Pt1 O2 174.80(15)
C11 Pt1 O1 174.72(17)
N1 Pt1 O1 92.90(15)
O2 Pt1 O1 92.15(14)
C27 Pt2 N2 81.73(18)
C27 Pt2 O4 92.57(17)
N2 Pt2 O4 174.29(15)
C27 Pt2 O3 175.20(17)
N2 Pt2 O3 93.57(16)
O4 Pt2 O3 92.12(13)

loop_
_geom_bond_atom_site_label_1
_geom_bond_atom_site_label_2
_geom_bond_distance
_geom_bond_publ_flag
C9 C10 1.385(7) ?
C6 C11 1.414(7) ?
C10 C11 1.380(7) ?
C12 C13 1.492(8) ?
C13 C14 1.413(8) ?
C14 C15 1.382(7) ?
C15 C16 1.508(7) ?
C17 C18 1.368(8) ?
C18 C19 1.378(9) ?
C1 C2 1.390(8) ?
C19 C20 1.381(9) ?
C20 C21 1.389(7) ?
C21 C22 1.463(7) ?
C22 C23 1.402(7) ?
C23 C24 1.362(8) ?
Br2 C25 1.905(5) ?
C24 C25 1.386(8) ?
C25 C26 1.388(7) ?
C22 C27 1.407(6) ?
C26 C27 1.388(7) ?
C28 C29 1.511(7) ?
C2 C3 1.392(9) ?
C29 C30 1.397(8) ?
C30 C31 1.387(8) ?
C31 C32 1.504(8) ?
C3 C4 1.367(9) ?
C4 C5 1.400(7) ?
C5 C6 1.452(7) ?
C6 C7 1.404(7) ?
C7 C8 1.369(8) ?
Br1 C9 1.915(5) ?
C8 C9 1.376(8) ?
C1 H1 0.9500 ?
C10 H10 0.9500 ?
C12 H12A 0.9800 ?
C12 H12B 0.9800 ?
C12 H12C 0.9800 ?
C14 H14 0.9500 ?
C16 H16A 0.9800 ?
C16 H16B 0.9800 ?
C16 H16C 0.9800 ?
C17 H17 0.9500 ?
C18 H18 0.9500 ?
C19 H19 0.9500 ?
C2 H2 0.9500 ?
C20 H20 0.9500 ?
C23 H23 0.9500 ?
C24 H24 0.9500 ?
C26 H26 0.9500 ?
C28 H28A 0.9800 ?
C28 H28B 0.9800 ?
C28 H28C 0.9800 ?
C3 H3 0.9500 ?
C30 H30 0.9500 ?
C32 H32A 0.9800 ?
C32 H32B 0.9800 ?
C32 H32C 0.9800 ?
C4 H4 0.9500 ?
C7 H7 0.9500 ?
C8 H8 0.9500 ?
C1 N1 1.325(6) ?
C5 N1 1.367(6) ?
C17 N2 1.331(7) ?
C21 N2 1.378(6) ?
C13 O1 1.279(6) ?
C15 O2 1.284(5) ?
C29 O3 1.270(6) ?
C31 O4 1.290(6) ?
C11 Pt1 1.970(5) ?
N1 Pt1 1.995(4) ?
O1 Pt1 2.077(3) y
O2 Pt1 2.007(3) y
C27 Pt2 1.969(5) ?
N2 Pt2 1.999(4) ?
O3 Pt2 2.081(3) y
O4 Pt2 2.005(3) y

loop_
_geom_hbond_atom_site_label_D
_geom_hbond_atom_site_label_H
_geom_hbond_atom_site_label_A
_geom_hbond_site_symmetry_A
_geom_hbond_distance_DH
_geom_hbond_distance_HA
_geom_hbond_distance_DA
_geom_hbond_angle_DHA
_geom_hbond_publ_flag
C1 H1 O1 . 0.95 2.40 2.999(7) 120.6 y
C4 H4 O4 7_556 0.95 2.58 3.281(6) 130.9 y
C17 H17 O3 . 0.95 2.45 3.034(6) 119.8 y
C17 H17 Br1 8_456 0.95 2.87 3.693(6) 145.0 y

loop_
_geom_torsion_atom_site_label_1
_geom_torsion_atom_site_label_2
_geom_torsion_atom_site_label_3
_geom_torsion_atom_site_label_4
_geom_torsion
N1 C1 C2 C3 -0.6(9)
C1 C2 C3 C4 -0.2(9)
C2 C3 C4 C5 0.4(9)
C3 C4 C5 N1 0.1(7)
C3 C4 C5 C6 178.0(5)
N1 C5 C6 C7 178.2(4)
C4 C5 C6 C7 0.2(8)
N1 C5 C6 C11 -2.2(6)
C4 C5 C6 C11 179.8(4)
C11 C6 C7 C8 -0.4(7)
C5 C6 C7 C8 179.2(5)
C6 C7 C8 C9 -0.6(8)
C7 C8 C9 C10 1.2(8)
C7 C8 C9 Br1 -179.5(4)
C8 C9 C10 C11 -0.9(8)
Br1 C9 C10 C11 179.8(3)
C9 C10 C11 C6 -0.1(7)
C9 C10 C11 Pt1 179.7(4)
C7 C6 C11 C10 0.7(7)
C5 C6 C11 C10 -178.9(4)
C7 C6 C11 Pt1 -179.1(4)
C5 C6 C11 Pt1 1.3(5)
O1 C13 C14 C15 -3.6(9)
C12 C13 C14 C15 175.8(5)
C13 C14 C15 O2 3.9(9)
C13 C14 C15 C16 -174.6(5)
N2 C17 C18 C19 0.4(9)
C17 C18 C19 C20 -0.1(9)
C18 C19 C20 C21 0.3(8)
C19 C20 C21 N2 -0.6(8)
C19 C20 C21 C22 -179.2(5)
N2 C21 C22 C23 179.7(4)
C20 C21 C22 C23 -1.7(8)
N2 C21 C22 C27 -0.6(6)
C20 C21 C22 C27 178.0(5)
C27 C22 C23 C24 -2.6(7)
C21 C22 C23 C24 177.1(5)
C22 C23 C24 C25 0.6(8)
C23 C24 C25 C26 1.9(8)
C23 C24 C25 Br2 -175.1(4)
C24 C25 C26 C27 -2.4(8)
Br2 C25 C26 C27 174.6(4)
C25 C26 C27 C22 0.3(7)
C25 C26 C27 Pt2 -178.7(4)
C23 C22 C27 C26 2.1(7)
C21 C22 C27 C26 -177.6(4)
C23 C22 C27 Pt2 -178.8(3)
C21 C22 C27 Pt2 1.5(5)
O3 C29 C30 C31 -0.6(9)
C28 C29 C30 C31 179.8(5)
C29 C30 C31 O4 0.5(9)
C29 C30 C31 C32 178.3(5)
C2 C1 N1 C5 1.2(8)
C2 C1 N1 Pt1 179.9(4)
C4 C5 N1 C1 -0.9(7)
C6 C5 N1 C1 -179.1(4)
C4 C5 N1 Pt1 -179.7(3)
C6 C5 N1 Pt1 2.1(5)
C18 C17 N2 C21 -0.8(8)
C18 C17 N2 Pt2 179.5(4)
C20 C21 N2 C17 0.9(7)
C22 C21 N2 C17 179.7(4)
C20 C21 N2 Pt2 -179.4(4)
C22 C21 N2 Pt2 -0.6(5)
C14 C13 O1 Pt1 0.3(7)
C12 C13 O1 Pt1 -179.0(4)
C14 C15 O2 Pt1 -0.7(7)
C16 C15 O2 Pt1 177.9(3)
C30 C29 O3 Pt2 -1.2(7)
C28 C29 O3 Pt2 178.4(3)
C30 C31 O4 Pt2 1.5(7)
C32 C31 O4 Pt2 -176.5(4)

_cod_database_fobs_code 2241168
